data_7049202
loop_
_publ_author_name
'\<Skoch, Karel'
'Pauly, Christophe'
'Daniliuc, Constantin G.'
'Bergander, Klaus'
'Kehr, Gerald'
'Erker, Gerhard'

_publ_section_title
;
 Consecutive intermolecular 1,1-carboboration reactions of
 Me<sub>3</sub>Si-substituted alkynes with the
 halogeno-B(C<sub>6</sub>F<sub>5</sub>)<sub>2</sub> reagents.
;
_journal_issue 15
_journal_name_full 'Dalton transactions (Cambridge, England : 2003)'
_journal_page_first 4837
_journal_page_last 4845
_journal_paper_doi 10.1039/c9dt00413k
_journal_volume 48
_journal_year 2019
_chemical_formula_sum 'C37 H41 B Cl F10 N Si4'
_chemical_formula_weight 848.33
_space_group_crystal_system monoclinic
_space_group_IT_number 14
_space_group_name_Hall '-P 2yn'
_space_group_name_H-M_alt 'P 1 21/n 1'
_symmetry_space_group_name_Hall '-P 2yn'
_symmetry_space_group_name_H-M 'P 1 21/n 1'
_atom_sites_solution_hydrogens geom
_audit_creation_method 'APEX3 v2016.1-0'
_audit_update_record
;
2019-01-22 deposited with the CCDC.    2019-02-28 downloaded from the CCDC.
;
_cell_angle_alpha 90
_cell_angle_beta 114.308(3)
_cell_angle_gamma 90
_cell_formula_units_Z 4
_cell_length_a 19.7064(18)
_cell_length_b 11.2666(9)
_cell_length_c 20.838(2)
_cell_measurement_reflns_used 9878
_cell_measurement_temperature 101.(2)
_cell_measurement_theta_max 25.3676
_cell_measurement_theta_min 2.5896
_cell_volume 4216.4(7)
_computing_cell_refinement 'SAINT V8.37A (Bruker AXS Inc., 2015)'
_computing_data_collection
;

APEX3 v2016.1-0 (Bruker AXS Inc., 2016)
;
_computing_data_reduction 'SAINT V8.37A (Bruker AXS Inc., 2015)'
_computing_molecular_graphics 'XP (Sheldrick, 2014)'
_computing_publication_material 'SHELXL-2014/7 (Sheldrick, 2014)'
_computing_structure_refinement 'SHELXL-2014/7 (Sheldrick, 2014)'
_computing_structure_solution 'SHELXL-2014/7 (Sheldrick, 2014)'
_diffrn_ambient_temperature 101.(2)
_diffrn_detector_area_resol_mean 10.4167
_diffrn_measured_fraction_theta_full 0.997
_diffrn_measured_fraction_theta_max 0.997
_diffrn_measurement_device_type 'Bruker D8 Venture PHOTON 100 CMOS'
_diffrn_measurement_method 'omega and phi scans'
_diffrn_radiation_monochromator 'MX mirror'
_diffrn_radiation_type 'Mo K\a'
_diffrn_radiation_wavelength 0.71073
_diffrn_reflns_av_R_equivalents 0.1255
_diffrn_reflns_av_unetI/netI 0.0711
_diffrn_reflns_limit_h_max 23
_diffrn_reflns_limit_h_min -23
_diffrn_reflns_limit_k_max 13
_diffrn_reflns_limit_k_min -13
_diffrn_reflns_limit_l_max 25
_diffrn_reflns_limit_l_min -25
_diffrn_reflns_number 59062
_diffrn_reflns_theta_full 25.35
_diffrn_reflns_theta_max 25.35
_diffrn_reflns_theta_min 2.13
_diffrn_source 'Mo ImS'
_diffrn_source_type 'micro focus tube'
_exptl_absorpt_coefficient_mu 0.276
_exptl_absorpt_correction_T_max 0.99
_exptl_absorpt_correction_T_min 0.90
_exptl_absorpt_correction_type multi-scan
_exptl_absorpt_process_details
;
Bruker AXS (2014). SADABS, Version 2014/5, Bruker AXS Inc., Madison, Wisconsin,
USA.
;
_exptl_crystal_colour colourless
_exptl_crystal_density_diffrn 1.336
_exptl_crystal_density_method 'not measured'
_exptl_crystal_description plate
_exptl_crystal_F_000 1752
_exptl_crystal_size_max 0.212
_exptl_crystal_size_mid 0.159
_exptl_crystal_size_min 0.053
_refine_diff_density_max 0.379
_refine_diff_density_min -0.428
_refine_ls_extinction_method none
_refine_ls_goodness_of_fit_ref 1.162
_refine_ls_hydrogen_treatment constr
_refine_ls_matrix_type full
_refine_ls_number_parameters 524
_refine_ls_number_reflns 7703
_refine_ls_number_restraints 75
_refine_ls_restrained_S_all 1.162
_refine_ls_R_factor_all 0.1022
_refine_ls_R_factor_gt 0.0733
_refine_ls_shift/su_max 0.000
_refine_ls_shift/su_mean 0.000
_refine_ls_structure_factor_coef Fsqd
_refine_ls_weighting_details 'w=1/[\s^2^(Fo^2^)+18.9727P] where P=(Fo^2^+2Fc^2^)/3'
_refine_ls_weighting_scheme calc
_refine_ls_wR_factor_gt 0.1486
_refine_ls_wR_factor_ref 0.1586
_reflns_number_gt 5777
_reflns_number_total 7703
_reflns_threshold_expression 'I > 2\s(I)'
_cod_data_source_file c9dt00413k2.cif
_cod_data_source_block erk9185
_cod_depositor_comments 'Adding full bibliography for 7049191--7049204.cif.'
_cod_database_code 7049202

loop_
_space_group_symop_operation_xyz
'x, y, z'
'-x+1/2, y+1/2, -z+1/2'
'-x, -y, -z'
'x-1/2, -y-1/2, z-1/2'

loop_
_atom_site_type_symbol
_atom_site_label
_atom_site_fract_x
_atom_site_fract_y
_atom_site_fract_z
_atom_site_U_iso_or_equiv
_atom_site_adp_type
_atom_site_calc_flag
_atom_site_refinement_flags_adp
_atom_site_refinement_flags_occupancy
_atom_site_refinement_flags_posn
_atom_site_occupancy
_atom_site_disorder_assembly
_atom_site_disorder_group
B B1 0.1497(3) 0.4750(5) 0.5203(3) 0.0156(11) Uani d . . . 1.0 . .
C C1 0.3420(3) 0.4954(4) 0.4112(2) 0.0213(10) Uani d . . . 1.0 . .
Cl Cl1 0.05808(6) 0.50589(11) 0.44184(6) 0.0207(3) Uani d . . . 1.0 . .
C C2 0.2927(2) 0.4800(4) 0.4306(2) 0.0179(10) Uani d . . . 1.0 . .
Si Si2 0.18522(7) 0.31644(13) 0.38280(7) 0.0214(3) Uani d . . . 1.0 . .
C C3 0.2303(2) 0.4471(4) 0.4463(2) 0.0153(10) Uani d . . . 1.0 . .
Si Si3 0.21988(7) 0.77800(13) 0.41578(7) 0.0219(3) Uani d . . . 1.0 . .
C C4 0.2171(2) 0.5044(4) 0.4974(2) 0.0140(9) Uani d . . . 1.0 . .
Si Si4 0.45063(7) 0.96815(13) 0.63374(7) 0.0232(3) Uani d . . . 1.0 . .
C C5 0.2688(2) 0.6040(4) 0.5357(2) 0.0139(9) Uani d . . . 1.0 . .
C C6 0.2760(2) 0.7076(4) 0.5052(2) 0.0150(9) Uani d . . . 1.0 . .
C C7 0.3333(3) 0.7900(4) 0.5463(2) 0.0196(10) Uani d . . . 1.0 . .
C C8 0.3807(3) 0.8620(4) 0.5771(3) 0.0230(11) Uani d . . . 1.0 . .
Si Si1 0.40973(7) 0.51815(13) 0.37280(7) 0.0228(3) Uani d . . D 1.0 . .
C C11 0.4737(6) 0.6349(11) 0.4228(7) 0.037(3) Uani d U P D 0.60(2) A 1
H H11A 0.5105 0.6487 0.4032 0.055 Uiso calc U P R 0.60(2) A 1
H H11B 0.4458 0.7082 0.4198 0.055 Uiso calc U P R 0.60(2) A 1
H H11C 0.4992 0.6106 0.4721 0.055 Uiso calc U P R 0.60(2) A 1
C C12 0.3506(6) 0.5642(12) 0.2801(5) 0.035(3) Uani d U P D 0.60(2) A 1
H H12A 0.3172 0.499 0.2554 0.052 Uiso calc U P R 0.60(2) A 1
H H12B 0.3211 0.634 0.2805 0.052 Uiso calc U P R 0.60(2) A 1
H H12C 0.3826 0.5838 0.256 0.052 Uiso calc U P R 0.60(2) A 1
C C13 0.4576(8) 0.3779(8) 0.3708(9) 0.046(4) Uani d U P D 0.60(2) A 1
H H13A 0.4207 0.3186 0.3433 0.07 Uiso calc U P R 0.60(2) A 1
H H13B 0.4924 0.392 0.3489 0.07 Uiso calc U P R 0.60(2) A 1
H H13C 0.485 0.3488 0.4189 0.07 Uiso calc U P R 0.60(2) A 1
C C11A 0.4842(8) 0.4018(13) 0.4111(9) 0.027(4) Uani d U P D 0.40(2) A 2
H H11D 0.5214 0.4114 0.3917 0.041 Uiso calc U P R 0.40(2) A 2
H H11E 0.5082 0.4107 0.4625 0.041 Uiso calc U P R 0.40(2) A 2
H H11F 0.4617 0.3227 0.3993 0.041 Uiso calc U P R 0.40(2) A 2
C C12A 0.3623(9) 0.499(2) 0.2761(6) 0.042(5) Uani d U P D 0.40(2) A 2
H H12D 0.3982 0.511 0.2553 0.062 Uiso calc U P R 0.40(2) A 2
H H12E 0.3417 0.4186 0.2653 0.062 Uiso calc U P R 0.40(2) A 2
H H12F 0.322 0.5571 0.2566 0.062 Uiso calc U P R 0.40(2) A 2
C C13A 0.4569(9) 0.6659(11) 0.3926(10) 0.025(4) Uani d U P D 0.40(2) A 2
H H13D 0.492 0.6711 0.3704 0.038 Uiso calc U P R 0.40(2) A 2
H H13E 0.4196 0.7289 0.3741 0.038 Uiso calc U P R 0.40(2) A 2
H H13F 0.4839 0.6752 0.4437 0.038 Uiso calc U P R 0.40(2) A 2
C C21 0.1632(3) 0.3737(5) 0.2920(3) 0.0356(14) Uani d . . . 1.0 . .
H H21A 0.2091 0.4011 0.2891 0.053 Uiso calc U . R 1.0 . .
H H21B 0.128 0.4399 0.2816 0.053 Uiso calc U . R 1.0 . .
H H21C 0.141 0.31 0.2576 0.053 Uiso calc U . R 1.0 . .
C C22 0.2595(3) 0.2009(5) 0.4075(3) 0.0274(12) Uani d . . . 1.0 . .
H H22A 0.271 0.1729 0.4554 0.041 Uiso calc U . R 1.0 . .
H H22B 0.3043 0.235 0.4055 0.041 Uiso calc U . R 1.0 . .
H H22C 0.242 0.1342 0.3746 0.041 Uiso calc U . R 1.0 . .
C C23 0.0980(3) 0.2444(5) 0.3787(3) 0.0291(12) Uani d . . . 1.0 . .
H H23A 0.0809 0.1857 0.3406 0.044 Uiso calc U . R 1.0 . .
H H23B 0.0594 0.3049 0.3696 0.044 Uiso calc U . R 1.0 . .
H H23C 0.108 0.2049 0.4236 0.044 Uiso calc U . R 1.0 . .
C C31 0.1708(3) 0.9056(5) 0.4346(3) 0.0361(14) Uani d . . . 1.0 . .
H H31A 0.2072 0.9567 0.4704 0.054 Uiso calc U . R 1.0 . .
H H31B 0.1348 0.8759 0.452 0.054 Uiso calc U . R 1.0 . .
H H31C 0.1447 0.9513 0.3914 0.054 Uiso calc U . R 1.0 . .
C C32 0.2880(3) 0.8323(5) 0.3822(3) 0.0301(12) Uani d . . . 1.0 . .
H H32A 0.3133 0.7646 0.3722 0.045 Uiso calc U . R 1.0 . .
H H32B 0.3248 0.8832 0.4177 0.045 Uiso calc U . R 1.0 . .
H H32C 0.2619 0.878 0.3389 0.045 Uiso calc U . R 1.0 . .
C C33 0.1504(3) 0.6827(5) 0.3477(3) 0.0426(16) Uani d . . . 1.0 . .
H H33A 0.1205 0.7312 0.3067 0.064 Uiso calc U . R 1.0 . .
H H33B 0.1178 0.6458 0.367 0.064 Uiso calc U . R 1.0 . .
H H33C 0.1762 0.6207 0.3333 0.064 Uiso calc U . R 1.0 . .
C C41 0.5360(3) 0.9597(6) 0.6170(3) 0.0467(17) Uani d . . . 1.0 . .
H H41A 0.5603 0.8827 0.633 0.07 Uiso calc U . R 1.0 . .
H H41B 0.5703 1.0235 0.6427 0.07 Uiso calc U . R 1.0 . .
H H41C 0.5227 0.9685 0.5664 0.07 Uiso calc U . R 1.0 . .
C C42 0.4112(3) 1.1200(5) 0.6145(4) 0.0496(17) Uani d . . . 1.0 . .
H H42A 0.4011 1.1408 0.5657 0.074 Uiso calc U . R 1.0 . .
H H42B 0.4468 1.1766 0.6465 0.074 Uiso calc U . R 1.0 . .
H H42C 0.3647 1.1229 0.621 0.074 Uiso calc U . R 1.0 . .
C C43 0.4671(3) 0.9312(6) 0.7254(3) 0.0441(16) Uani d . . . 1.0 . .
H H43A 0.4197 0.9321 0.7301 0.066 Uiso calc U . R 1.0 . .
H H43B 0.5009 0.9898 0.7574 0.066 Uiso calc U . R 1.0 . .
H H43C 0.4894 0.852 0.7371 0.066 Uiso calc U . R 1.0 . .
C C51 0.3175(2) 0.5843(4) 0.6119(2) 0.0143(9) Uani d . . . 1.0 . .
C C52 0.3216(2) 0.6635(4) 0.6651(2) 0.0169(10) Uani d . . . 1.0 . .
F F52 0.27624(14) 0.7587(2) 0.64911(13) 0.0201(6) Uani d . . . 1.0 . .
C C53 0.3696(3) 0.6491(4) 0.7341(2) 0.0193(10) Uani d . . . 1.0 . .
F F53 0.37016(16) 0.7287(3) 0.78273(14) 0.0301(7) Uani d . . . 1.0 . .
C C54 0.4174(3) 0.5550(5) 0.7545(2) 0.0220(11) Uani d . . . 1.0 . .
F F54 0.46593(15) 0.5417(3) 0.82166(14) 0.0315(7) Uani d . . . 1.0 . .
C C55 0.4154(2) 0.4727(4) 0.7044(3) 0.0208(11) Uani d . . . 1.0 . .
F F55 0.46294(14) 0.3808(3) 0.72297(14) 0.0265(7) Uani d . . . 1.0 . .
C C56 0.3660(2) 0.4876(4) 0.6352(2) 0.0171(10) Uani d . . . 1.0 . .
F F56 0.36758(13) 0.4065(2) 0.58821(13) 0.0197(6) Uani d . . . 1.0 . .
C C61 0.1509(2) 0.5491(4) 0.5887(2) 0.0165(10) Uani d . . . 1.0 . .
C C62 0.1222(3) 0.6630(4) 0.5848(3) 0.0212(11) Uani d . . . 1.0 . .
F F62 0.09563(15) 0.7231(3) 0.52309(16) 0.0298(7) Uani d . . . 1.0 . .
C C63 0.1201(3) 0.7244(5) 0.6417(3) 0.0295(13) Uani d . . . 1.0 . .
F F63 0.09097(18) 0.8347(3) 0.63250(19) 0.0446(9) Uani d . . . 1.0 . .
C C64 0.1499(3) 0.6743(5) 0.7072(3) 0.0288(13) Uani d . . . 1.0 . .
F F64 0.1499(2) 0.7342(3) 0.76312(18) 0.0469(9) Uani d . . . 1.0 . .
C C65 0.1816(3) 0.5633(5) 0.7154(3) 0.0271(12) Uani d . . . 1.0 . .
F F65 0.21406(18) 0.5151(3) 0.78007(15) 0.0396(8) Uani d . . . 1.0 . .
C C66 0.1820(2) 0.5050(4) 0.6573(2) 0.0189(10) Uani d . . . 1.0 . .
F F66 0.21756(15) 0.3994(2) 0.67151(13) 0.0251(6) Uani d . . . 1.0 . .
N N71 0.14457(19) 0.3372(3) 0.53720(18) 0.0134(8) Uani d . . . 1.0 . .
C C72 0.0810(2) 0.2948(4) 0.5393(2) 0.0185(10) Uani d . . . 1.0 . .
H H72 0.0401 0.3471 0.5292 0.022 Uiso calc U . R 1.0 . .
C C73 0.0739(3) 0.1780(4) 0.5557(2) 0.0205(10) Uani d . . . 1.0 . .
H H73 0.0286 0.1503 0.5562 0.025 Uiso calc U . R 1.0 . .
C C74 0.1338(3) 0.1016(5) 0.5715(3) 0.0263(12) Uani d . . . 1.0 . .
H H74 0.1301 0.0208 0.5827 0.032 Uiso calc U . R 1.0 . .
C C75 0.1989(3) 0.1446(4) 0.5707(2) 0.0217(11) Uani d . . . 1.0 . .
H H75 0.2406 0.0937 0.5817 0.026 Uiso calc U . R 1.0 . .
C C76 0.2032(2) 0.2619(4) 0.5539(2) 0.0166(10) Uani d . . . 1.0 . .
H H76 0.2485 0.2909 0.5541 0.02 Uiso calc U . R 1.0 . .

loop_
_atom_site_aniso_label
_atom_site_aniso_U_11
_atom_site_aniso_U_22
_atom_site_aniso_U_33
_atom_site_aniso_U_12
_atom_site_aniso_U_13
_atom_site_aniso_U_23
B1 0.013(2) 0.017(3) 0.018(3) 0.000(2) 0.008(2) 0.000(2)
C1 0.023(2) 0.027(3) 0.019(2) 0.001(2) 0.013(2) -0.001(2)
Cl1 0.0122(5) 0.0274(7) 0.0225(6) 0.0013(5) 0.0072(4) 0.0000(5)
C2 0.017(2) 0.022(3) 0.015(2) 0.000(2) 0.0057(19) -0.003(2)
Si2 0.0182(6) 0.0292(8) 0.0171(7) 0.0004(6) 0.0076(5) -0.0062(6)
C3 0.011(2) 0.023(3) 0.014(2) 0.0027(18) 0.0067(18) 0.0030(19)
Si3 0.0186(7) 0.0268(8) 0.0198(7) -0.0029(6) 0.0075(6) 0.0016(6)
C4 0.011(2) 0.015(2) 0.016(2) 0.0011(18) 0.0055(18) -0.0002(18)
Si4 0.0157(6) 0.0221(8) 0.0292(8) -0.0058(6) 0.0065(6) -0.0042(6)
C5 0.010(2) 0.019(2) 0.015(2) 0.0009(18) 0.0086(18) -0.0015(19)
C6 0.015(2) 0.016(2) 0.017(2) -0.0025(18) 0.0097(19) -0.0015(19)
C7 0.021(2) 0.021(3) 0.019(2) -0.004(2) 0.011(2) -0.001(2)
C8 0.026(3) 0.018(3) 0.025(3) -0.008(2) 0.010(2) 0.000(2)
Si1 0.0251(7) 0.0255(8) 0.0266(7) -0.0010(6) 0.0195(6) 0.0012(6)
C11 0.034(6) 0.046(7) 0.036(7) -0.015(5) 0.019(5) 0.001(5)
C12 0.049(6) 0.033(7) 0.032(5) -0.014(5) 0.026(5) -0.003(5)
C13 0.062(7) 0.034(6) 0.069(9) 0.010(5) 0.052(7) 0.013(6)
C11A 0.034(7) 0.026(7) 0.032(8) 0.003(6) 0.025(6) 0.000(6)
C12A 0.035(7) 0.067(11) 0.024(7) 0.002(8) 0.013(6) -0.002(7)
C13A 0.022(7) 0.033(8) 0.025(8) 0.000(6) 0.014(6) 0.008(6)
C21 0.034(3) 0.048(4) 0.021(3) 0.001(3) 0.008(2) -0.009(3)
C22 0.026(3) 0.032(3) 0.024(3) 0.000(2) 0.009(2) -0.007(2)
C23 0.023(3) 0.038(3) 0.022(3) -0.005(2) 0.005(2) -0.012(2)
C31 0.035(3) 0.040(4) 0.037(3) 0.011(3) 0.018(3) 0.006(3)
C32 0.032(3) 0.030(3) 0.032(3) 0.003(2) 0.017(2) 0.009(2)
C33 0.045(3) 0.041(4) 0.023(3) -0.010(3) -0.005(3) 0.016(3)
C41 0.034(3) 0.057(4) 0.058(4) -0.021(3) 0.027(3) -0.026(3)
C42 0.033(3) 0.031(4) 0.078(5) -0.004(3) 0.016(3) 0.003(3)
C43 0.030(3) 0.063(5) 0.032(3) -0.006(3) 0.006(3) -0.004(3)
C51 0.012(2) 0.016(2) 0.018(2) -0.0022(18) 0.0089(19) -0.0001(19)
C52 0.016(2) 0.015(2) 0.023(2) -0.0013(19) 0.011(2) 0.0021(19)
F52 0.0216(13) 0.0177(15) 0.0239(14) 0.0022(11) 0.0122(12) -0.0024(11)
C53 0.025(2) 0.020(3) 0.019(2) -0.006(2) 0.015(2) -0.006(2)
F53 0.0417(17) 0.0323(18) 0.0181(15) -0.0003(14) 0.0141(13) -0.0072(13)
C54 0.018(2) 0.034(3) 0.013(2) -0.003(2) 0.0058(19) 0.006(2)
F54 0.0296(16) 0.043(2) 0.0156(14) 0.0016(14) 0.0026(12) 0.0049(13)
C55 0.013(2) 0.023(3) 0.027(3) 0.001(2) 0.010(2) 0.005(2)
F55 0.0218(14) 0.0282(17) 0.0247(15) 0.0104(13) 0.0050(12) 0.0063(13)
C56 0.013(2) 0.022(3) 0.019(2) -0.0022(19) 0.0086(18) -0.001(2)
F56 0.0176(13) 0.0206(15) 0.0215(14) 0.0018(11) 0.0085(11) -0.0046(11)
C61 0.014(2) 0.014(2) 0.028(3) -0.0034(18) 0.015(2) -0.004(2)
C62 0.020(2) 0.018(3) 0.031(3) -0.004(2) 0.016(2) -0.003(2)
F62 0.0273(15) 0.0201(16) 0.0443(18) 0.0004(12) 0.0170(14) -0.0007(14)
C63 0.027(3) 0.017(3) 0.056(4) -0.005(2) 0.029(3) -0.011(3)
F63 0.047(2) 0.0245(18) 0.080(3) -0.0024(15) 0.0431(19) -0.0177(17)
C64 0.037(3) 0.027(3) 0.038(3) -0.013(2) 0.032(3) -0.018(3)
F64 0.068(2) 0.039(2) 0.058(2) -0.0153(17) 0.051(2) -0.0289(17)
C65 0.033(3) 0.031(3) 0.028(3) -0.010(2) 0.023(2) -0.006(2)
F65 0.058(2) 0.045(2) 0.0217(16) -0.0159(17) 0.0218(15) -0.0089(15)
C66 0.022(2) 0.016(3) 0.026(3) -0.003(2) 0.017(2) -0.002(2)
F66 0.0337(16) 0.0222(16) 0.0171(14) -0.0003(13) 0.0083(12) -0.0004(12)
N71 0.0134(18) 0.016(2) 0.0131(19) -0.0044(15) 0.0074(15) -0.0032(16)
C72 0.014(2) 0.025(3) 0.020(2) 0.000(2) 0.0108(19) -0.001(2)
C73 0.021(2) 0.020(3) 0.022(3) -0.006(2) 0.011(2) -0.003(2)
C74 0.035(3) 0.022(3) 0.024(3) -0.003(2) 0.014(2) 0.003(2)
C75 0.030(3) 0.020(3) 0.016(2) 0.005(2) 0.010(2) 0.001(2)
C76 0.014(2) 0.019(3) 0.017(2) -0.0012(19) 0.0071(19) -0.0039(19)

loop_
_atom_type_symbol
_atom_type_description
_atom_type_scat_dispersion_real
_atom_type_scat_dispersion_imag
_atom_type_scat_source
C C 0.0033 0.0016 'International Tables Vol C Tables 4.2.6.8 and 6.1.1.4'
H H 0.0000 0.0000 'International Tables Vol C Tables 4.2.6.8 and 6.1.1.4'
B B 0.0013 0.0007 'International Tables Vol C Tables 4.2.6.8 and 6.1.1.4'
N N 0.0061 0.0033 'International Tables Vol C Tables 4.2.6.8 and 6.1.1.4'
F F 0.0171 0.0103 'International Tables Vol C Tables 4.2.6.8 and 6.1.1.4'
Si Si 0.0817 0.0704 'International Tables Vol C Tables 4.2.6.8 and 6.1.1.4'
Cl Cl 0.1484 0.1585 'International Tables Vol C Tables 4.2.6.8 and 6.1.1.4'

loop_
_geom_angle_atom_site_label_1
_geom_angle_atom_site_label_2
_geom_angle_atom_site_label_3
_geom_angle
N71 B1 C4 113.4(4)
N71 B1 C61 106.3(4)
C4 B1 C61 115.6(4)
N71 B1 Cl1 104.0(3)
C4 B1 Cl1 108.2(3)
C61 B1 Cl1 108.7(3)
C2 C1 Si1 174.3(4)
C1 C2 C3 171.4(5)
C22 Si2 C23 108.1(2)
C22 Si2 C21 110.4(2)
C23 Si2 C21 106.0(2)
C22 Si2 C3 104.8(2)
C23 Si2 C3 121.1(2)
C21 Si2 C3 106.2(2)
C4 C3 C2 120.7(4)
C4 C3 Si2 135.7(3)
C2 C3 Si2 103.5(3)
C32 Si3 C33 108.9(3)
C32 Si3 C31 110.1(3)
C33 Si3 C31 108.9(3)
C32 Si3 C6 106.7(2)
C33 Si3 C6 117.1(2)
C31 Si3 C6 104.9(2)
C3 C4 C5 117.7(4)
C3 C4 B1 125.3(4)
C5 C4 B1 117.0(4)
C8 Si4 C43 106.5(3)
C8 Si4 C42 108.9(3)
C43 Si4 C42 108.2(3)
C8 Si4 C41 110.1(3)
C43 Si4 C41 113.3(3)
C42 Si4 C41 109.8(3)
C6 C5 C51 118.5(4)
C6 C5 C4 124.7(4)
C51 C5 C4 116.8(4)
C5 C6 C7 118.8(4)
C5 C6 Si3 133.0(3)
C7 C6 Si3 108.1(3)
C8 C7 C6 176.2(5)
C7 C8 Si4 172.8(4)
C11 Si1 C1 107.9(4)
C11 Si1 C13 113.0(5)
C1 Si1 C13 111.1(4)
C1 Si1 C12A 109.1(6)
C1 Si1 C13A 114.4(5)
C12A Si1 C13A 109.1(7)
C11 Si1 C12 112.3(4)
C1 Si1 C12 103.5(4)
C13 Si1 C12 108.6(4)
C1 Si1 C11A 107.3(5)
C12A Si1 C11A 109.7(7)
C13A Si1 C11A 107.3(7)
Si1 C11 H11A 109.5
Si1 C11 H11B 109.5
H11A C11 H11B 109.5
Si1 C11 H11C 109.5
H11A C11 H11C 109.5
H11B C11 H11C 109.5
Si1 C12 H12A 109.5
Si1 C12 H12B 109.5
H12A C12 H12B 109.5
Si1 C12 H12C 109.5
H12A C12 H12C 109.5
H12B C12 H12C 109.5
Si1 C13 H13A 109.5
Si1 C13 H13B 109.5
H13A C13 H13B 109.5
Si1 C13 H13C 109.5
H13A C13 H13C 109.5
H13B C13 H13C 109.5
Si1 C11A H11D 109.5
Si1 C11A H11E 109.5
H11D C11A H11E 109.5
Si1 C11A H11F 109.5
H11D C11A H11F 109.5
H11E C11A H11F 109.5
Si1 C12A H12D 109.5
Si1 C12A H12E 109.5
H12D C12A H12E 109.5
Si1 C12A H12F 109.5
H12D C12A H12F 109.5
H12E C12A H12F 109.5
Si1 C13A H13D 109.5
Si1 C13A H13E 109.5
H13D C13A H13E 109.5
Si1 C13A H13F 109.5
H13D C13A H13F 109.5
H13E C13A H13F 109.5
Si2 C21 H21A 109.5
Si2 C21 H21B 109.5
H21A C21 H21B 109.5
Si2 C21 H21C 109.5
H21A C21 H21C 109.5
H21B C21 H21C 109.5
Si2 C22 H22A 109.5
Si2 C22 H22B 109.5
H22A C22 H22B 109.5
Si2 C22 H22C 109.5
H22A C22 H22C 109.5
H22B C22 H22C 109.5
Si2 C23 H23A 109.5
Si2 C23 H23B 109.5
H23A C23 H23B 109.5
Si2 C23 H23C 109.5
H23A C23 H23C 109.5
H23B C23 H23C 109.5
Si3 C31 H31A 109.5
Si3 C31 H31B 109.5
H31A C31 H31B 109.5
Si3 C31 H31C 109.5
H31A C31 H31C 109.5
H31B C31 H31C 109.5
Si3 C32 H32A 109.5
Si3 C32 H32B 109.5
H32A C32 H32B 109.5
Si3 C32 H32C 109.5
H32A C32 H32C 109.5
H32B C32 H32C 109.5
Si3 C33 H33A 109.5
Si3 C33 H33B 109.5
H33A C33 H33B 109.5
Si3 C33 H33C 109.5
H33A C33 H33C 109.5
H33B C33 H33C 109.5
Si4 C41 H41A 109.5
Si4 C41 H41B 109.5
H41A C41 H41B 109.5
Si4 C41 H41C 109.5
H41A C41 H41C 109.5
H41B C41 H41C 109.5
Si4 C42 H42A 109.5
Si4 C42 H42B 109.5
H42A C42 H42B 109.5
Si4 C42 H42C 109.5
H42A C42 H42C 109.5
H42B C42 H42C 109.5
Si4 C43 H43A 109.5
Si4 C43 H43B 109.5
H43A C43 H43B 109.5
Si4 C43 H43C 109.5
H43A C43 H43C 109.5
H43B C43 H43C 109.5
C56 C51 C52 114.5(4)
C56 C51 C5 122.2(4)
C52 C51 C5 123.2(4)
F52 C52 C53 117.1(4)
F52 C52 C51 119.8(4)
C53 C52 C51 123.1(4)
F53 C53 C54 119.4(4)
F53 C53 C52 120.0(4)
C54 C53 C52 120.6(4)
F54 C54 C53 121.1(4)
F54 C54 C55 119.9(4)
C53 C54 C55 119.0(4)
F55 C55 C56 120.3(4)
F55 C55 C54 120.0(4)
C56 C55 C54 119.7(4)
F56 C56 C55 117.4(4)
F56 C56 C51 119.5(4)
C55 C56 C51 123.1(4)
C62 C61 C66 112.7(4)
C62 C61 B1 123.9(4)
C66 C61 B1 123.4(4)
F62 C62 C63 115.2(4)
F62 C62 C61 120.4(4)
C63 C62 C61 124.4(5)
F63 C63 C64 120.4(5)
F63 C63 C62 119.9(5)
C64 C63 C62 119.7(5)
F64 C64 C63 120.3(5)
F64 C64 C65 120.6(5)
C63 C64 C65 119.1(5)
F65 C65 C64 119.7(5)
F65 C65 C66 120.9(5)
C64 C65 C66 119.3(5)
F66 C66 C65 114.7(4)
F66 C66 C61 120.5(4)
C65 C66 C61 124.8(5)
C76 N71 C72 118.1(4)
C76 N71 B1 122.5(4)
C72 N71 B1 119.3(4)
N71 C72 C73 122.1(4)
N71 C72 H72 118.9
C73 C72 H72 118.9
C72 C73 C74 119.1(4)
C72 C73 H73 120.4
C74 C73 H73 120.4
C75 C74 C73 119.0(5)
C75 C74 H74 120.5
C73 C74 H74 120.5
C74 C75 C76 119.7(5)
C74 C75 H75 120.1
C76 C75 H75 120.1
N71 C76 C75 122.0(4)
N71 C76 H76 119.0
C75 C76 H76 119.0

loop_
_geom_bond_atom_site_label_1
_geom_bond_atom_site_label_2
_geom_bond_distance
B1 N71 1.605(6)
B1 C4 1.620(6)
B1 C61 1.644(7)
B1 Cl1 1.904(5)
C1 C2 1.209(6)
C1 Si1 1.834(5)
C2 C3 1.445(6)
Si2 C22 1.865(5)
Si2 C23 1.870(5)
Si2 C21 1.874(5)
Si2 C3 1.934(5)
C3 C4 1.358(6)
Si3 C32 1.854(5)
Si3 C33 1.855(6)
Si3 C31 1.862(6)
Si3 C6 1.905(5)
C4 C5 1.504(6)
Si4 C8 1.839(5)
Si4 C43 1.848(6)
Si4 C42 1.854(6)
Si4 C41 1.857(6)
C5 C6 1.364(6)
C5 C51 1.497(6)
C6 C7 1.440(6)
C7 C8 1.204(6)
Si1 C11 1.823(8)
Si1 C13 1.850(8)
Si1 C12A 1.851(11)
Si1 C13A 1.868(11)
Si1 C12 1.871(8)
Si1 C11A 1.883(10)
C11 H11A 0.98
C11 H11B 0.98
C11 H11C 0.98
C12 H12A 0.98
C12 H12B 0.98
C12 H12C 0.98
C13 H13A 0.98
C13 H13B 0.98
C13 H13C 0.98
C11A H11D 0.98
C11A H11E 0.98
C11A H11F 0.98
C12A H12D 0.98
C12A H12E 0.98
C12A H12F 0.98
C13A H13D 0.98
C13A H13E 0.98
C13A H13F 0.98
C21 H21A 0.98
C21 H21B 0.98
C21 H21C 0.98
C22 H22A 0.98
C22 H22B 0.98
C22 H22C 0.98
C23 H23A 0.98
C23 H23B 0.98
C23 H23C 0.98
C31 H31A 0.98
C31 H31B 0.98
C31 H31C 0.98
C32 H32A 0.98
C32 H32B 0.98
C32 H32C 0.98
C33 H33A 0.98
C33 H33B 0.98
C33 H33C 0.98
C41 H41A 0.98
C41 H41B 0.98
C41 H41C 0.98
C42 H42A 0.98
C42 H42B 0.98
C42 H42C 0.98
C43 H43A 0.98
C43 H43B 0.98
C43 H43C 0.98
C51 C56 1.398(6)
C51 C52 1.398(6)
C52 F52 1.347(5)
C52 C53 1.367(6)
C53 F53 1.350(5)
C53 C54 1.365(7)
C54 F54 1.340(5)
C54 C55 1.384(7)
C55 F55 1.341(5)
C55 C56 1.378(6)
C56 F56 1.349(5)
C61 C62 1.391(7)
C61 C66 1.396(7)
C62 F62 1.354(6)
C62 C63 1.389(7)
C63 F63 1.348(6)
C63 C64 1.367(8)
C64 F64 1.346(5)
C64 C65 1.377(8)
C65 F65 1.345(6)
C65 C66 1.380(7)
C66 F66 1.350(5)
N71 C76 1.358(6)
N71 C72 1.359(5)
C72 C73 1.381(7)
C72 H72 0.95
C73 C74 1.387(7)
C73 H73 0.95
C74 C75 1.376(7)
C74 H74 0.95
C75 C76 1.379(7)
C75 H75 0.95
C76 H76 0.95

loop_
_geom_torsion_atom_site_label_1
_geom_torsion_atom_site_label_2
_geom_torsion_atom_site_label_3
_geom_torsion_atom_site_label_4
_geom_torsion
C2 C3 C4 C5 1.0(6)
Si2 C3 C4 C5 179.1(4)
C2 C3 C4 B1 -179.4(4)
Si2 C3 C4 B1 -1.3(7)
N71 B1 C4 C3 51.3(6)
C61 B1 C4 C3 174.4(4)
Cl1 B1 C4 C3 -63.5(5)
N71 B1 C4 C5 -129.1(4)
C61 B1 C4 C5 -6.0(6)
Cl1 B1 C4 C5 116.2(4)
C3 C4 C5 C6 64.6(6)
B1 C4 C5 C6 -115.0(5)
C3 C4 C5 C51 -112.7(5)
B1 C4 C5 C51 67.7(5)
C51 C5 C6 C7 3.9(6)
C4 C5 C6 C7 -173.3(4)
C51 C5 C6 Si3 -171.4(3)
C4 C5 C6 Si3 11.3(7)
C6 C5 C51 C56 -121.3(5)
C4 C5 C51 C56 56.2(5)
C6 C5 C51 C52 55.0(6)
C4 C5 C51 C52 -127.5(4)
C56 C51 C52 F52 -178.5(4)
C5 C51 C52 F52 4.9(6)
C56 C51 C52 C53 0.8(6)
C5 C51 C52 C53 -175.7(4)
F52 C52 C53 F53 -0.1(6)
C51 C52 C53 F53 -179.5(4)
F52 C52 C53 C54 -179.9(4)
C51 C52 C53 C54 0.7(7)
F53 C53 C54 F54 -1.5(7)
C52 C53 C54 F54 178.3(4)
F53 C53 C54 C55 178.8(4)
C52 C53 C54 C55 -1.4(7)
F54 C54 C55 F55 -1.1(7)
C53 C54 C55 F55 178.6(4)
F54 C54 C55 C56 -179.2(4)
C53 C54 C55 C56 0.5(7)
F55 C55 C56 F56 0.4(6)
C54 C55 C56 F56 178.4(4)
F55 C55 C56 C51 -177.0(4)
C54 C55 C56 C51 1.1(7)
C52 C51 C56 F56 -179.0(4)
C5 C51 C56 F56 -2.4(6)
C52 C51 C56 C55 -1.7(6)
C5 C51 C56 C55 174.9(4)
N71 B1 C61 C62 -149.7(4)
C4 B1 C61 C62 83.5(5)
Cl1 B1 C61 C62 -38.3(5)
N71 B1 C61 C66 31.4(5)
C4 B1 C61 C66 -95.3(5)
Cl1 B1 C61 C66 142.8(4)
C66 C61 C62 F62 174.4(4)
B1 C61 C62 F62 -4.6(6)
C66 C61 C62 C63 -3.9(7)
B1 C61 C62 C63 177.2(4)
F62 C62 C63 F63 1.8(6)
C61 C62 C63 F63 -179.9(4)
F62 C62 C63 C64 -175.9(4)
C61 C62 C63 C64 2.4(7)
F63 C63 C64 F64 0.5(7)
C62 C63 C64 F64 178.2(4)
F63 C63 C64 C65 -177.7(4)
C62 C63 C64 C65 0.0(7)
F64 C64 C65 F65 -1.2(7)
C63 C64 C65 F65 177.1(4)
F64 C64 C65 C66 -178.7(4)
C63 C64 C65 C66 -0.5(7)
F65 C65 C66 F66 -0.6(6)
C64 C65 C66 F66 176.9(4)
F65 C65 C66 C61 -178.9(4)
C64 C65 C66 C61 -1.4(7)
C62 C61 C66 F66 -174.8(4)
B1 C61 C66 F66 4.1(6)
C62 C61 C66 C65 3.4(7)
B1 C61 C66 C65 -177.7(4)
C4 B1 N71 C76 21.0(6)
C61 B1 N71 C76 -107.1(4)
Cl1 B1 N71 C76 138.3(3)
C4 B1 N71 C72 -163.3(4)
C61 B1 N71 C72 68.7(5)
Cl1 B1 N71 C72 -46.0(4)
C76 N71 C72 C73 -2.0(6)
B1 N71 C72 C73 -178.0(4)
N71 C72 C73 C74 0.9(7)
C72 C73 C74 C75 0.3(7)
C73 C74 C75 C76 -0.4(7)
C72 N71 C76 C75 1.9(6)
B1 N71 C76 C75 177.7(4)
C74 C75 C76 N71 -0.7(7)
